data_7714860
loop_
_publ_author_name
'Major, Christopher J.'
'Chen, Shi-Ming'
'Stephan, Douglas W.'

_publ_section_title
;
 Boron diamide derivatives containing N-N and N-P molecular fragments.
;
_journal_issue 5
_journal_name_full 'Dalton transactions (Cambridge, England : 2003)'
_journal_page_first 2159
_journal_page_last 2166
_journal_paper_doi 10.1039/d3dt03665k
_journal_volume 53
_journal_year 2024
_chemical_formula_moiety 'C26 H41 B N4'
_chemical_formula_sum 'C26 H41 B N4'
_chemical_formula_weight 420.44
_space_group_crystal_system monoclinic
_space_group_IT_number 14
_space_group_name_Hall '-P 2yn'
_space_group_name_H-M_alt 'P 1 21/n 1'
_atom_sites_solution_hydrogens mixed
_audit_creation_date 2023-09-29
_audit_creation_method
;
Olex2 1.5
(compiled 2023.08.24 svn.re1ec1418 for OlexSys, GUI svn.r6817)
;
_audit_update_record
;
2023-10-26 deposited with the CCDC.	2023-12-29 downloaded from the CCDC.
;
_cell_angle_alpha 90
_cell_angle_beta 106.168(7)
_cell_angle_gamma 90
_cell_formula_units_Z 4
_cell_length_a 19.346(6)
_cell_length_b 6.859(2)
_cell_length_c 19.984(7)
_cell_measurement_reflns_used 2733
_cell_measurement_temperature 149.99
_cell_measurement_theta_max 20.16
_cell_measurement_theta_min 2.59
_cell_volume 2546.9(14)
_computing_molecular_graphics 'Olex2 1.5 (Dolomanov et al., 2009)'
_computing_publication_material 'Olex2 1.5 (Dolomanov et al., 2009)'
_computing_structure_refinement 'XL  (Sheldrick, 2008)'
_diffrn_ambient_temperature 149.99
_diffrn_measured_fraction_theta_full 1.000
_diffrn_measured_fraction_theta_max 1.000
_diffrn_measurement_device_type 'Bruker APEX-II CCD'
_diffrn_measurement_method '\f and \w scans'
_diffrn_radiation_monochromator graphite
_diffrn_radiation_type MoK\a
_diffrn_radiation_wavelength 0.71073
_diffrn_reflns_av_R_equivalents 0.1263
_diffrn_reflns_av_unetI/netI 0.0850
_diffrn_reflns_Laue_measured_fraction_full 1.000
_diffrn_reflns_Laue_measured_fraction_max 1.000
_diffrn_reflns_limit_h_max 23
_diffrn_reflns_limit_h_min -16
_diffrn_reflns_limit_k_max 8
_diffrn_reflns_limit_k_min -8
_diffrn_reflns_limit_l_max 23
_diffrn_reflns_limit_l_min -23
_diffrn_reflns_number 34859
_diffrn_reflns_point_group_measured_fraction_full 1.000
_diffrn_reflns_point_group_measured_fraction_max 1.000
_diffrn_reflns_theta_full 24.998
_diffrn_reflns_theta_max 24.998
_diffrn_reflns_theta_min 1.296
_diffrn_source_current 30.0
_diffrn_source_power 1.35
_diffrn_source_voltage 45.0
_diffrn_standards_number 0
_exptl_absorpt_coefficient_mu 0.064
_exptl_absorpt_correction_type none
_exptl_crystal_colour colourless
_exptl_crystal_colour_primary colourless
_exptl_crystal_density_diffrn 1.097
_exptl_crystal_description blocks
_exptl_crystal_F_000 920
_refine_diff_density_max 0.213
_refine_diff_density_min -0.292
_refine_diff_density_rms 0.047
_refine_ls_extinction_coef 0.0112(13)
_refine_ls_extinction_expression Fc^*^=kFc[1+0.001xFc^2^\l^3^/sin(2\q)]^-1/4^
_refine_ls_extinction_method 'SHELXL-2018/3 (Sheldrick 2018)'
_refine_ls_goodness_of_fit_ref 1.008
_refine_ls_hydrogen_treatment mixed
_refine_ls_matrix_type full
_refine_ls_number_parameters 295
_refine_ls_number_reflns 4485
_refine_ls_number_restraints 0
_refine_ls_restrained_S_all 1.008
_refine_ls_R_factor_all 0.1068
_refine_ls_R_factor_gt 0.0544
_refine_ls_shift/su_max 0.000
_refine_ls_shift/su_mean 0.000
_refine_ls_structure_factor_coef Fsqd
_refine_ls_weighting_details 'w=1/[\s^2^(Fo^2^)+(0.0508P)^2^+1.1010P] where P=(Fo^2^+2Fc^2^)/3'
_refine_ls_weighting_scheme calc
_refine_ls_wR_factor_gt 0.1198
_refine_ls_wR_factor_ref 0.1480
_reflns_Friedel_coverage 0.000
_reflns_number_gt 2727
_reflns_number_total 4485
_reflns_threshold_expression 'I > 2\s(I)'
_cod_data_source_file d3dt03665k2.cif
_cod_data_source_block 1
_cod_depositor_comments 'Adding full bibliography for 7714859--7714862.cif.'
_cod_original_cell_volume 2546.7(14)
_cod_database_code 7714860
_shelx_shelxl_version_number 2018/3
_shelx_space_group_comment
;
The symmetry employed for this shelxl refinement is uniquely defined
by the following loop, which should always be used as a source of
symmetry information in preference to the above space-group names.
They are only intended as comments.
;
_olex2_refinement_description
;
1. Fixed Uiso
 At 1.2 times of:
  All C(H) groups, All C(H,H) groups, All N(H) groups, All N(H,H) groups
 At 1.5 times of:
  All C(H,H,H) groups
2.a Ternary CH refined with riding coordinates:
 C16(H16), C19(H19), C21(H21), C22(H22)
2.b Secondary CH2 refined with riding coordinates:
 C10(H10A,H10B), C25(H25A,H25B)
2.c Aromatic/amide H refined with riding coordinates:
 C6(H6), N7(H7), C11(H11), C12(H12), C13(H13), C17(H17), C20(H20)
2.d Idealised Me refined as rotating group:
 C23(H23A,H23B,H23C), C24(H24A,H24B,H24C), C26(H26A,H26B,H26C), C28(H28A,H28B,
 H28C), C30(H30A,H30B,H30C), C31(H31A,H31B,H31C), C2(H2A,H2B,H2C), C1(H1A,H1B,
 H1C)
;
_olex2_submission_special_instructions 'No special instructions were received'

loop_
_space_group_symop_operation_xyz
'x, y, z'
'-x+1/2, y+1/2, -z+1/2'
'-x, -y, -z'
'x-1/2, -y-1/2, z-1/2'

loop_
_atom_site_label
_atom_site_type_symbol
_atom_site_fract_x
_atom_site_fract_y
_atom_site_fract_z
_atom_site_U_iso_or_equiv
_atom_site_adp_type
_atom_site_occupancy
_atom_site_site_symmetry_order
_atom_site_calc_flag
_atom_site_refinement_flags_posn
_atom_site_refinement_flags_adp
_atom_site_refinement_flags_occupancy
_atom_site_disorder_assembly
_atom_site_disorder_group
N1 N 0.79357(10) 0.6270(3) 0.07452(9) 0.0226(5) Uani 1 1 d . . . . .
N2 N 0.78584(11) 0.4424(3) -0.02457(10) 0.0306(5) Uani 1 1 d . . . . .
C3 C 0.83930(13) 0.3378(3) -0.11746(12) 0.0270(6) Uani 1 1 d . . . . .
C4 C 0.77816(13) 0.3651(3) -0.09322(12) 0.0249(6) Uani 1 1 d . . . . .
C5 C 0.77510(12) 0.7743(3) 0.11759(11) 0.0212(5) Uani 1 1 d . . . . .
C6 C 0.76297(15) 0.2013(4) -0.22459(13) 0.0337(6) Uani 1 1 d . . . . .
H6 H 0.757843 0.145187 -0.269173 0.040 Uiso 1 1 calc R U . . .
N7 N 0.78350(12) 0.8124(3) -0.03518(10) 0.0359(6) Uani 1 1 d . . . . .
H7 H 0.781195 0.922310 -0.013201 0.043 Uiso 1 1 calc R U . . .
C8 C 0.82931(12) 0.8743(3) 0.16734(12) 0.0229(6) Uani 1 1 d . . . . .
C9 C 0.70184(12) 0.8144(4) 0.11096(12) 0.0253(6) Uani 1 1 d . . . . .
C10 C 0.79472(13) 0.3027(4) 0.03326(11) 0.0283(6) Uani 1 1 d . . . . .
H10A H 0.839930 0.227919 0.040130 0.034 Uiso 1 1 calc R U . . .
H10B H 0.753877 0.210057 0.023538 0.034 Uiso 1 1 calc R U . . .
C11 C 0.73817(13) 1.0480(4) 0.20538(13) 0.0319(6) Uani 1 1 d . . . . .
H11 H 0.725633 1.139147 0.235850 0.038 Uiso 1 1 calc R U . . .
C12 C 0.70349(14) 0.2296(4) -0.20043(12) 0.0333(6) Uani 1 1 d . . . . .
H12 H 0.657331 0.193116 -0.229016 0.040 Uiso 1 1 calc R U . . .
C13 C 0.82978(14) 0.2552(4) -0.18335(13) 0.0319(6) Uani 1 1 d . . . . .
H13 H 0.870618 0.235742 -0.200150 0.038 Uiso 1 1 calc R U . . .
C14 C 0.70959(13) 0.3110(4) -0.13474(12) 0.0286(6) Uani 1 1 d . . . . .
N15 N 0.78321(17) 0.8203(3) -0.10665(12) 0.0463(7) Uani 1 1 d . . . . .
H15A H 0.7429(15) 0.897(4) -0.1309(15) 0.056 Uiso 1 1 d . U . . .
H15B H 0.8249(15) 0.888(4) -0.1084(15) 0.056 Uiso 1 1 d . U . . .
C16 C 0.64116(13) 0.7132(4) 0.05703(13) 0.0363(7) Uani 1 1 d . . . . .
H16 H 0.662800 0.644668 0.023543 0.044 Uiso 1 1 calc R U . . .
C17 C 0.80943(13) 1.0109(3) 0.21039(12) 0.0286(6) Uani 1 1 d . . . . .
H17 H 0.845798 1.079647 0.243849 0.034 Uiso 1 1 calc R U . . .
B18 B 0.78730(14) 0.6363(4) 0.00141(14) 0.0227(6) Uani 1 1 d . . . . .
C19 C 0.90896(12) 0.8307(4) 0.17723(12) 0.0275(6) Uani 1 1 d . . . . .
H19 H 0.913265 0.756061 0.135598 0.033 Uiso 1 1 calc R U . . .
C20 C 0.68512(13) 0.9518(4) 0.15574(13) 0.0328(7) Uani 1 1 d . . . . .
H20 H 0.636061 0.979693 0.151902 0.039 Uiso 1 1 calc R U . . .
C21 C 0.91437(13) 0.3931(4) -0.07396(14) 0.0365(7) Uani 1 1 d . . . . .
H21 H 0.909688 0.466355 -0.032171 0.044 Uiso 1 1 calc R U . . .
C22 C 0.64223(14) 0.3456(4) -0.11112(14) 0.0410(7) Uani 1 1 d . . . . .
H22 H 0.656650 0.345312 -0.059024 0.049 Uiso 1 1 calc R U . . .
C23 C 0.93878(14) 0.7022(4) 0.24192(14) 0.0407(7) Uani 1 1 d . . . . .
H23A H 0.933926 0.770893 0.283382 0.061 Uiso 1 1 calc R U . . .
H23B H 0.989692 0.674182 0.247201 0.061 Uiso 1 1 calc R U . . .
H23C H 0.911715 0.579681 0.236412 0.061 Uiso 1 1 calc R U . . .
C24 C 0.95362(14) 1.0174(4) 0.18235(15) 0.0415(7) Uani 1 1 d . . . . .
H24A H 0.934996 1.095314 0.140059 0.062 Uiso 1 1 calc R U . . .
H24B H 1.003978 0.983193 0.187264 0.062 Uiso 1 1 calc R U . . .
H24C H 0.950453 1.092973 0.223003 0.062 Uiso 1 1 calc R U . . .
C25 C 0.79693(18) 0.4248(4) 0.09771(14) 0.0462(8) Uani 1 1 d . . . . .
H25A H 0.755472 0.393577 0.115741 0.055 Uiso 1 1 calc R U . . .
H25B H 0.841959 0.400286 0.134949 0.055 Uiso 1 1 calc R U . . .
C26 C 0.95972(15) 0.2107(4) -0.04846(15) 0.0503(8) Uani 1 1 d . . . . .
H26A H 0.936567 0.131592 -0.019986 0.075 Uiso 1 1 calc R U . . .
H26B H 1.007835 0.249423 -0.020440 0.075 Uiso 1 1 calc R U . . .
H26C H 0.963762 0.134249 -0.088635 0.075 Uiso 1 1 calc R U . . .
C28 C 0.58444(17) 0.1877(5) -0.1364(2) 0.0730(11) Uani 1 1 d . . . . .
H28A H 0.565624 0.194557 -0.187272 0.110 Uiso 1 1 calc R U . . .
H28B H 0.545133 0.208912 -0.115170 0.110 Uiso 1 1 calc R U . . .
H28C H 0.605735 0.058868 -0.123043 0.110 Uiso 1 1 calc R U . . .
C30 C 0.95193(16) 0.5273(5) -0.11487(16) 0.0551(9) Uani 1 1 d . . . . .
H30A H 0.956202 0.459434 -0.156695 0.083 Uiso 1 1 calc R U . . .
H30B H 0.999996 0.561362 -0.085465 0.083 Uiso 1 1 calc R U . . .
H30C H 0.923476 0.646332 -0.128470 0.083 Uiso 1 1 calc R U . . .
C31 C 0.58595(18) 0.8564(6) 0.01580(18) 0.0752(11) Uani 1 1 d . . . . .
H31A H 0.560355 0.916239 0.046541 0.113 Uiso 1 1 calc R U . . .
H31B H 0.551495 0.787617 -0.022152 0.113 Uiso 1 1 calc R U . . .
H31C H 0.610267 0.958008 -0.003675 0.113 Uiso 1 1 calc R U . . .
C2 C 0.60366(18) 0.5599(6) 0.09016(18) 0.0777(12) Uani 1 1 d . . . . .
H2A H 0.639139 0.464540 0.115428 0.117 Uiso 1 1 calc R U . . .
H2B H 0.566749 0.493286 0.053659 0.117 Uiso 1 1 calc R U . . .
H2C H 0.581066 0.623465 0.122630 0.117 Uiso 1 1 calc R U . . .
C1 C 0.61092(15) 0.5467(4) -0.13579(16) 0.0509(8) Uani 1 1 d . . . . .
H1A H 0.647350 0.647043 -0.117505 0.076 Uiso 1 1 calc R U . . .
H1B H 0.568789 0.570864 -0.118834 0.076 Uiso 1 1 calc R U . . .
H1C H 0.596580 0.550900 -0.186831 0.076 Uiso 1 1 calc R U . . .

loop_
_atom_site_aniso_label
_atom_site_aniso_U_11
_atom_site_aniso_U_22
_atom_site_aniso_U_33
_atom_site_aniso_U_23
_atom_site_aniso_U_13
_atom_site_aniso_U_12
N1 0.0339(11) 0.0174(11) 0.0172(10) -0.0010(9) 0.0081(9) 0.0035(9)
N2 0.0570(14) 0.0192(12) 0.0150(11) -0.0004(9) 0.0091(10) 0.0061(10)
C3 0.0424(15) 0.0156(13) 0.0225(13) 0.0039(11) 0.0079(12) 0.0047(11)
C4 0.0419(15) 0.0152(13) 0.0172(12) -0.0004(10) 0.0076(11) 0.0041(11)
C5 0.0313(13) 0.0169(13) 0.0165(12) 0.0032(10) 0.0084(11) 0.0029(10)
C6 0.0618(19) 0.0203(14) 0.0182(13) -0.0008(11) 0.0097(13) -0.0009(13)
N7 0.0715(16) 0.0184(12) 0.0210(12) -0.0007(9) 0.0182(11) -0.0012(11)
C8 0.0331(13) 0.0191(13) 0.0188(13) 0.0013(10) 0.0109(11) -0.0025(11)
C9 0.0300(14) 0.0260(14) 0.0195(13) 0.0019(11) 0.0063(11) 0.0048(11)
C10 0.0428(15) 0.0219(14) 0.0183(13) 0.0024(11) 0.0055(11) 0.0042(12)
C11 0.0476(16) 0.0258(15) 0.0265(15) -0.0055(12) 0.0175(13) 0.0045(13)
C12 0.0454(16) 0.0267(15) 0.0221(14) 0.0028(12) 0.0002(12) -0.0010(13)
C13 0.0503(17) 0.0240(15) 0.0252(14) 0.0014(11) 0.0169(13) 0.0061(12)
C14 0.0410(15) 0.0227(14) 0.0210(13) 0.0047(11) 0.0068(12) 0.0046(12)
N15 0.091(2) 0.0279(15) 0.0239(13) 0.0065(11) 0.0219(14) 0.0047(13)
C16 0.0292(14) 0.0497(19) 0.0283(14) -0.0060(13) 0.0049(12) 0.0037(13)
C17 0.0409(15) 0.0239(14) 0.0222(14) -0.0047(11) 0.0109(12) -0.0055(12)
B18 0.0266(15) 0.0205(15) 0.0212(15) -0.0020(12) 0.0069(12) 0.0008(12)
C19 0.0299(13) 0.0310(15) 0.0221(13) -0.0038(11) 0.0081(11) -0.0014(11)
C20 0.0350(14) 0.0353(16) 0.0317(15) 0.0008(13) 0.0153(13) 0.0103(13)
C21 0.0400(16) 0.0402(17) 0.0283(15) 0.0013(13) 0.0080(12) 0.0022(13)
C22 0.0400(16) 0.0503(19) 0.0308(16) 0.0052(14) 0.0068(13) 0.0085(14)
C23 0.0401(16) 0.0412(18) 0.0386(16) 0.0053(14) 0.0075(13) 0.0047(13)
C24 0.0357(15) 0.0459(18) 0.0410(17) 0.0032(14) 0.0077(13) -0.0067(14)
C25 0.094(2) 0.0223(16) 0.0245(15) 0.0046(12) 0.0197(15) 0.0160(15)
C26 0.0480(18) 0.053(2) 0.0462(19) 0.0025(16) 0.0076(15) 0.0144(15)
C28 0.061(2) 0.067(3) 0.102(3) 0.012(2) 0.041(2) -0.0077(19)
C30 0.0520(18) 0.063(2) 0.048(2) 0.0039(17) 0.0106(16) -0.0124(17)
C31 0.068(2) 0.080(3) 0.056(2) -0.003(2) -0.0186(18) 0.026(2)
C2 0.070(2) 0.087(3) 0.063(2) -0.009(2) -0.0051(19) -0.042(2)
C1 0.0447(17) 0.055(2) 0.0483(19) -0.0037(16) 0.0040(15) 0.0153(15)

loop_
_atom_type_symbol
_atom_type_description
_atom_type_scat_dispersion_real
_atom_type_scat_dispersion_imag
_atom_type_scat_source
C C 0.0033 0.0016 'International Tables Vol C Tables 4.2.6.8 and 6.1.1.4'
H H 0.0000 0.0000 'International Tables Vol C Tables 4.2.6.8 and 6.1.1.4'
B B 0.0013 0.0007 'International Tables Vol C Tables 4.2.6.8 and 6.1.1.4'
N N 0.0061 0.0033 'International Tables Vol C Tables 4.2.6.8 and 6.1.1.4'

loop_
_geom_angle_atom_site_label_1
_geom_angle_atom_site_label_2
_geom_angle_atom_site_label_3
_geom_angle
_geom_angle_site_symmetry_1
_geom_angle_site_symmetry_3
_geom_angle_publ_flag
C5 N1 C25 118.40(18) . . ?
B18 N1 C5 128.0(2) . . ?
B18 N1 C25 110.49(19) . . ?
C4 N2 C10 117.79(18) . . ?
B18 N2 C4 132.6(2) . . ?
B18 N2 C10 109.57(19) . . ?
C4 C3 C21 122.0(2) . . ?
C13 C3 C4 118.3(2) . . ?
C13 C3 C21 119.7(2) . . ?
C3 C4 N2 120.2(2) . . ?
C14 C4 N2 119.4(2) . . ?
C14 C4 C3 120.4(2) . . ?
C8 C5 N1 120.39(19) . . ?
C8 C5 C9 120.2(2) . . ?
C9 C5 N1 119.4(2) . . ?
C12 C6 H6 120.4 . . ?
C13 C6 H6 120.4 . . ?
C13 C6 C12 119.2(2) . . ?
N15 N7 H7 118.7 . . ?
B18 N7 H7 118.7 . . ?
B18 N7 N15 122.6(2) . . ?
C5 C8 C19 121.5(2) . . ?
C17 C8 C5 118.9(2) . . ?
C17 C8 C19 119.5(2) . . ?
C5 C9 C16 122.2(2) . . ?
C20 C9 C5 118.4(2) . . ?
C20 C9 C16 119.4(2) . . ?
N2 C10 H10A 110.6 . . ?
N2 C10 H10B 110.6 . . ?
N2 C10 C25 105.91(19) . . ?
H10A C10 H10B 108.7 . . ?
C25 C10 H10A 110.6 . . ?
C25 C10 H10B 110.6 . . ?
C17 C11 H11 120.2 . . ?
C17 C11 C20 119.5(2) . . ?
C20 C11 H11 120.2 . . ?
C6 C12 H12 119.2 . . ?
C6 C12 C14 121.6(2) . . ?
C14 C12 H12 119.2 . . ?
C3 C13 H13 119.0 . . ?
C6 C13 C3 121.9(2) . . ?
C6 C13 H13 119.0 . . ?
C4 C14 C22 121.6(2) . . ?
C12 C14 C4 118.6(2) . . ?
C12 C14 C22 119.8(2) . . ?
N7 N15 H15A 107.7(17) . . ?
N7 N15 H15B 107.0(18) . . ?
H15A N15 H15B 107(3) . . ?
C9 C16 H16 107.7 . . ?
C9 C16 C2 111.9(2) . . ?
C31 C16 C9 112.2(2) . . ?
C31 C16 H16 107.7 . . ?
C31 C16 C2 109.5(3) . . ?
C2 C16 H16 107.7 . . ?
C8 C17 H17 119.3 . . ?
C11 C17 C8 121.4(2) . . ?
C11 C17 H17 119.3 . . ?
N2 B18 N1 108.5(2) . . ?
N7 B18 N1 123.2(2) . . ?
N7 B18 N2 128.4(2) . . ?
C8 C19 H19 107.9 . . ?
C8 C19 C23 110.47(19) . . ?
C8 C19 C24 112.0(2) . . ?
C23 C19 H19 107.9 . . ?
C24 C19 H19 107.9 . . ?
C24 C19 C23 110.5(2) . . ?
C9 C20 H20 119.2 . . ?
C11 C20 C9 121.6(2) . . ?
C11 C20 H20 119.2 . . ?
C3 C21 H21 108.0 . . ?
C3 C21 C26 110.7(2) . . ?
C3 C21 C30 111.3(2) . . ?
C26 C21 H21 108.0 . . ?
C26 C21 C30 110.7(2) . . ?
C30 C21 H21 108.0 . . ?
C14 C22 H22 107.9 . . ?
C14 C22 C28 113.2(2) . . ?
C14 C22 C1 109.7(2) . . ?
C28 C22 H22 107.9 . . ?
C1 C22 H22 107.9 . . ?
C1 C22 C28 110.0(2) . . ?
C19 C23 H23A 109.5 . . ?
C19 C23 H23B 109.5 . . ?
C19 C23 H23C 109.5 . . ?
H23A C23 H23B 109.5 . . ?
H23A C23 H23C 109.5 . . ?
H23B C23 H23C 109.5 . . ?
C19 C24 H24A 109.5 . . ?
C19 C24 H24B 109.5 . . ?
C19 C24 H24C 109.5 . . ?
H24A C24 H24B 109.5 . . ?
H24A C24 H24C 109.5 . . ?
H24B C24 H24C 109.5 . . ?
N1 C25 C10 105.40(19) . . ?
N1 C25 H25A 110.7 . . ?
N1 C25 H25B 110.7 . . ?
C10 C25 H25A 110.7 . . ?
C10 C25 H25B 110.7 . . ?
H25A C25 H25B 108.8 . . ?
C21 C26 H26A 109.5 . . ?
C21 C26 H26B 109.5 . . ?
C21 C26 H26C 109.5 . . ?
H26A C26 H26B 109.5 . . ?
H26A C26 H26C 109.5 . . ?
H26B C26 H26C 109.5 . . ?
C22 C28 H28A 109.5 . . ?
C22 C28 H28B 109.5 . . ?
C22 C28 H28C 109.5 . . ?
H28A C28 H28B 109.5 . . ?
H28A C28 H28C 109.5 . . ?
H28B C28 H28C 109.5 . . ?
C21 C30 H30A 109.5 . . ?
C21 C30 H30B 109.5 . . ?
C21 C30 H30C 109.5 . . ?
H30A C30 H30B 109.5 . . ?
H30A C30 H30C 109.5 . . ?
H30B C30 H30C 109.5 . . ?
C16 C31 H31A 109.5 . . ?
C16 C31 H31B 109.5 . . ?
C16 C31 H31C 109.5 . . ?
H31A C31 H31B 109.5 . . ?
H31A C31 H31C 109.5 . . ?
H31B C31 H31C 109.5 . . ?
C16 C2 H2A 109.5 . . ?
C16 C2 H2B 109.5 . . ?
C16 C2 H2C 109.5 . . ?
H2A C2 H2B 109.5 . . ?
H2A C2 H2C 109.5 . . ?
H2B C2 H2C 109.5 . . ?
C22 C1 H1A 109.5 . . ?
C22 C1 H1B 109.5 . . ?
C22 C1 H1C 109.5 . . ?
H1A C1 H1B 109.5 . . ?
H1A C1 H1C 109.5 . . ?
H1B C1 H1C 109.5 . . ?

loop_
_geom_bond_atom_site_label_1
_geom_bond_atom_site_label_2
_geom_bond_distance
_geom_bond_site_symmetry_2
_geom_bond_publ_flag
N1 C5 1.436(3) . ?
N1 B18 1.434(3) . ?
N1 C25 1.458(3) . ?
N2 C4 1.439(3) . ?
N2 C10 1.474(3) . ?
N2 B18 1.425(3) . ?
C3 C4 1.410(3) . ?
C3 C13 1.398(3) . ?
C3 C21 1.519(3) . ?
C4 C14 1.405(3) . ?
C5 C8 1.406(3) . ?
C5 C9 1.413(3) . ?
C6 H6 0.9500 . ?
C6 C12 1.380(3) . ?
C6 C13 1.376(4) . ?
N7 H7 0.8800 . ?
N7 N15 1.428(3) . ?
N7 B18 1.403(3) . ?
C8 C17 1.396(3) . ?
C8 C19 1.528(3) . ?
C9 C16 1.522(3) . ?
C9 C20 1.398(3) . ?
C10 H10A 0.9900 . ?
C10 H10B 0.9900 . ?
C10 C25 1.527(3) . ?
C11 H11 0.9500 . ?
C11 C17 1.378(3) . ?
C11 C20 1.380(3) . ?
C12 H12 0.9500 . ?
C12 C14 1.401(3) . ?
C13 H13 0.9500 . ?
C14 C22 1.523(3) . ?
N15 H15A 0.95(3) . ?
N15 H15B 0.94(3) . ?
C16 H16 1.0000 . ?
C16 C31 1.515(4) . ?
C16 C2 1.529(4) . ?
C17 H17 0.9500 . ?
C19 H19 1.0000 . ?
C19 C23 1.538(3) . ?
C19 C24 1.532(3) . ?
C20 H20 0.9500 . ?
C21 H21 1.0000 . ?
C21 C26 1.532(4) . ?
C21 C30 1.541(4) . ?
C22 H22 1.0000 . ?
C22 C28 1.538(4) . ?
C22 C1 1.532(4) . ?
C23 H23A 0.9800 . ?
C23 H23B 0.9800 . ?
C23 H23C 0.9800 . ?
C24 H24A 0.9800 . ?
C24 H24B 0.9800 . ?
C24 H24C 0.9800 . ?
C25 H25A 0.9900 . ?
C25 H25B 0.9900 . ?
C26 H26A 0.9800 . ?
C26 H26B 0.9800 . ?
C26 H26C 0.9800 . ?
C28 H28A 0.9800 . ?
C28 H28B 0.9800 . ?
C28 H28C 0.9800 . ?
C30 H30A 0.9800 . ?
C30 H30B 0.9800 . ?
C30 H30C 0.9800 . ?
C31 H31A 0.9800 . ?
C31 H31B 0.9800 . ?
C31 H31C 0.9800 . ?
C2 H2A 0.9800 . ?
C2 H2B 0.9800 . ?
C2 H2C 0.9800 . ?
C1 H1A 0.9800 . ?
C1 H1B 0.9800 . ?
C1 H1C 0.9800 . ?

loop_
_geom_torsion_atom_site_label_1
_geom_torsion_atom_site_label_2
_geom_torsion_atom_site_label_3
_geom_torsion_atom_site_label_4
_geom_torsion
_geom_torsion_site_symmetry_1
_geom_torsion_site_symmetry_2
_geom_torsion_site_symmetry_3
_geom_torsion_site_symmetry_4
_geom_torsion_publ_flag
N1 C5 C8 C17 -177.3(2) . . . . ?
N1 C5 C8 C19 0.1(3) . . . . ?
N1 C5 C9 C16 -3.0(3) . . . . ?
N1 C5 C9 C20 177.0(2) . . . . ?
N2 C4 C14 C12 -177.8(2) . . . . ?
N2 C4 C14 C22 4.5(3) . . . . ?
N2 C10 C25 N1 -3.3(3) . . . . ?
C3 C4 C14 C12 0.0(3) . . . . ?
C3 C4 C14 C22 -177.7(2) . . . . ?
C4 N2 C10 C25 -176.7(2) . . . . ?
C4 N2 B18 N1 177.8(2) . . . . ?
C4 N2 B18 N7 -2.2(4) . . . . ?
C4 C3 C13 C6 0.2(4) . . . . ?
C4 C3 C21 C26 109.5(3) . . . . ?
C4 C3 C21 C30 -127.0(3) . . . . ?
C4 C14 C22 C28 -146.8(3) . . . . ?
C4 C14 C22 C1 89.9(3) . . . . ?
C5 N1 B18 N2 -158.8(2) . . . . ?
C5 N1 B18 N7 21.2(4) . . . . ?
C5 N1 C25 C10 163.3(2) . . . . ?
C5 C8 C17 C11 0.5(3) . . . . ?
C5 C8 C19 C23 -101.8(3) . . . . ?
C5 C8 C19 C24 134.5(2) . . . . ?
C5 C9 C16 C31 -130.9(3) . . . . ?
C5 C9 C16 C2 105.6(3) . . . . ?
C5 C9 C20 C11 0.2(4) . . . . ?
C6 C12 C14 C4 0.3(4) . . . . ?
C6 C12 C14 C22 178.0(2) . . . . ?
C8 C5 C9 C16 178.8(2) . . . . ?
C8 C5 C9 C20 -1.2(3) . . . . ?
C9 C5 C8 C17 0.9(3) . . . . ?
C9 C5 C8 C19 178.3(2) . . . . ?
C10 N2 C4 C3 -91.7(3) . . . . ?
C10 N2 C4 C14 86.1(3) . . . . ?
C10 N2 B18 N1 -2.7(3) . . . . ?
C10 N2 B18 N7 177.3(2) . . . . ?
C12 C6 C13 C3 0.1(4) . . . . ?
C12 C14 C22 C28 35.6(3) . . . . ?
C12 C14 C22 C1 -87.7(3) . . . . ?
C13 C3 C4 N2 177.5(2) . . . . ?
C13 C3 C4 C14 -0.2(3) . . . . ?
C13 C3 C21 C26 -69.9(3) . . . . ?
C13 C3 C21 C30 53.7(3) . . . . ?
C13 C6 C12 C14 -0.4(4) . . . . ?
N15 N7 B18 N1 174.7(2) . . . . ?
N15 N7 B18 N2 -5.3(4) . . . . ?
C16 C9 C20 C11 -179.8(2) . . . . ?
C17 C8 C19 C23 75.6(3) . . . . ?
C17 C8 C19 C24 -48.0(3) . . . . ?
C17 C11 C20 C9 1.2(4) . . . . ?
B18 N1 C5 C8 -109.1(3) . . . . ?
B18 N1 C5 C9 72.7(3) . . . . ?
B18 N1 C25 C10 1.8(3) . . . . ?
B18 N2 C4 C3 87.8(3) . . . . ?
B18 N2 C4 C14 -94.4(3) . . . . ?
B18 N2 C10 C25 3.7(3) . . . . ?
C19 C8 C17 C11 -177.0(2) . . . . ?
C20 C9 C16 C31 49.1(3) . . . . ?
C20 C9 C16 C2 -74.4(3) . . . . ?
C20 C11 C17 C8 -1.5(4) . . . . ?
C21 C3 C4 N2 -1.8(3) . . . . ?
C21 C3 C4 C14 -179.6(2) . . . . ?
C21 C3 C13 C6 179.5(2) . . . . ?
C25 N1 C5 C8 93.0(3) . . . . ?
C25 N1 C5 C9 -85.2(3) . . . . ?
C25 N1 B18 N2 0.5(3) . . . . ?
C25 N1 B18 N7 -179.5(2) . . . . ?
